data_7232028
loop_
_publ_author_name
'Zhang, Xia'
'Ma, Xiaoyuan'
'Zhang, Tianyong'
'Li, Bin'
'Jiang, Shuang'
'Zhang, Guanghui'
'Hai, Li'
'Wang, Jingchao'
'Shao, Xiao'

_publ_section_title
;
 The influence of phosphine ligand substituted [2Fe2S] model complexes as
 electro-catalyst on proton reduction
;
_journal_issue 74
_journal_name_full 'RSC Advances'
_journal_page_first 42262
_journal_paper_doi 10.1039/C8RA08016J
_journal_volume 8
_journal_year 2018
_chemical_formula_moiety 'C12 H17 Fe2 O5 P S2'
_chemical_formula_sum 'C12 H17 Fe2 O5 P S2'
_chemical_formula_weight 448.04
_space_group_crystal_system orthorhombic
_space_group_IT_number 60
_space_group_name_Hall '-P 2n 2ab'
_space_group_name_H-M_alt 'P b c n'
_symmetry_space_group_name_Hall '-P 2n 2ab'
_symmetry_space_group_name_H-M 'P b c n'
_atom_sites_solution_hydrogens geom
_atom_sites_solution_primary direct
_audit_creation_date 2016-06-23
_audit_creation_method
;
Olex2 1.2-ac21
(compiled 2015.09.16 svn.r134, GUI svn.r4998)
;
_audit_update_record
;
2017-01-08 deposited with the CCDC.
2018-11-26 downloaded from the CCDC.
;
_cell_angle_alpha 90
_cell_angle_beta 90
_cell_angle_gamma 90
_cell_formula_units_Z 8
_cell_length_a 23.9678(4)
_cell_length_b 11.62457(18)
_cell_length_c 12.7424(2)
_cell_measurement_reflns_used 25834
_cell_measurement_temperature 113.15
_cell_measurement_theta_max 30.9750
_cell_measurement_theta_min 1.6990
_cell_volume 3550.23(10)
_computing_cell_refinement 'CrysAlisPro 1.171.38.41 (Rigaku OD, 2015)'
_computing_data_collection 'CrystalClear-SM Expert 2.1 b42 (Rigaku, 2015)'
_computing_data_reduction 'CrysAlisPro 1.171.38.41 (Rigaku OD, 2015)'
_computing_molecular_graphics 'Olex2 (Dolomanov et al., 2009)'
_computing_publication_material 'Olex2 (Dolomanov et al., 2009)'
_computing_structure_refinement 'ShelXL (Sheldrick, 2008)'
_computing_structure_solution 'ShelXT (Sheldrick, 2015)'
_diffrn_ambient_temperature 113.15
_diffrn_detector PILT
_diffrn_measured_fraction_theta_full 1.000
_diffrn_measured_fraction_theta_max 0.999
_diffrn_measurement_details
;
List of Runs (angles in degrees, time in seconds):

  # Type    Start    End  Width  t~exp~   \w     \q     \k     \f   Frames
#--------------------------------------------------------------------------
  1  \w   -105.00  75.00   0.50    4.00    --  -15.00  45.00   0.00  360
  2  \w   -105.00  75.00   0.50    4.00    --  -15.00  45.00  90.00  360
  3  \w   -105.00  75.00   0.50    4.00    --  -15.00  45.00 180.00  360
;
_diffrn_measurement_device 'abstract diffractometer'
_diffrn_measurement_device_type 'Rigaku Xtalab P200'
_diffrn_measurement_method '\w scans'
_diffrn_orient_matrix_type 'CrysAlisPro convention (1999,Acta A55,543-557)'
_diffrn_orient_matrix_UB_11 -0.0128086000
_diffrn_orient_matrix_UB_12 -0.0469364000
_diffrn_orient_matrix_UB_13 -0.0261477000
_diffrn_orient_matrix_UB_21 0.0263035000
_diffrn_orient_matrix_UB_22 -0.0275396000
_diffrn_orient_matrix_UB_23 -0.0044462000
_diffrn_orient_matrix_UB_31 -0.0044572000
_diffrn_orient_matrix_UB_32 -0.0275935000
_diffrn_orient_matrix_UB_33 0.0489449000
_diffrn_radiation_monochromator confocal
_diffrn_radiation_probe x-ray
_diffrn_radiation_type MoK\a
_diffrn_radiation_wavelength 0.71073
_diffrn_reflns_av_R_equivalents 0.0205
_diffrn_reflns_av_unetI/netI 0.0096
_diffrn_reflns_Laue_measured_fraction_full 1.000
_diffrn_reflns_Laue_measured_fraction_max 0.999
_diffrn_reflns_limit_h_max 32
_diffrn_reflns_limit_h_min -32
_diffrn_reflns_limit_k_max 15
_diffrn_reflns_limit_k_min -15
_diffrn_reflns_limit_l_max 17
_diffrn_reflns_limit_l_min -17
_diffrn_reflns_number 45269
_diffrn_reflns_point_group_measured_fraction_full 1.000
_diffrn_reflns_point_group_measured_fraction_max 0.999
_diffrn_reflns_theta_full 26.000
_diffrn_reflns_theta_max 28.699
_diffrn_reflns_theta_min 1.699
_diffrn_source 'Rotating anode'
_diffrn_source_type 'Enhance (Mo) X-ray Source'
_diffrn_standards_decay_% 0
_diffrn_standards_interval_count 0
_diffrn_standards_interval_time 0
_diffrn_standards_number 0
_exptl_absorpt_coefficient_mu 1.975
_exptl_absorpt_correction_T_max 1.00000
_exptl_absorpt_correction_T_min 0.69773
_exptl_absorpt_correction_type multi-scan
_exptl_absorpt_process_details
;
CrysAlisPro 1.171.38.41 (Rigaku Oxford Diffraction, 2015)
Empirical absorption correction using spherical harmonics,
 implemented in SCALE3 ABSPACK scaling algorithm.
;
_exptl_crystal_colour red
_exptl_crystal_colour_primary red
_exptl_crystal_density_diffrn 1.676
_exptl_crystal_description block
_exptl_crystal_F_000 1824
_exptl_crystal_size_max 0.26
_exptl_crystal_size_mid 0.22
_exptl_crystal_size_min 0.16
_refine_diff_density_max 0.355
_refine_diff_density_min -0.196
_refine_diff_density_rms 0.045
_refine_ls_extinction_method none
_refine_ls_goodness_of_fit_ref 1.034
_refine_ls_hydrogen_treatment constr
_refine_ls_matrix_type full
_refine_ls_number_parameters 203
_refine_ls_number_reflns 4586
_refine_ls_number_restraints 0
_refine_ls_restrained_S_all 1.034
_refine_ls_R_factor_all 0.0170
_refine_ls_R_factor_gt 0.0157
_refine_ls_shift/su_max 0.001
_refine_ls_shift/su_mean 0.000
_refine_ls_structure_factor_coef Fsqd
_refine_ls_weighting_details 'w=1/[\s^2^(Fo^2^)+(0.0220P)^2^+1.2030P] where P=(Fo^2^+2Fc^2^)/3'
_refine_ls_weighting_scheme calc
_refine_ls_wR_factor_gt 0.0410
_refine_ls_wR_factor_ref 0.0415
_reflns_Friedel_coverage 0.000
_reflns_number_gt 4365
_reflns_number_total 4586
_reflns_threshold_expression 'I > 2\s(I)'
_cod_data_source_file c8ra08016j1.cif
_cod_data_source_block m20160623g
_cod_original_cell_volume 3550.25(10)
_cod_database_code 7232028
_chemical_oxdiff_formula 'C12 H17 Fe2 O5 P S2'
_shelx_space_group_comment
;
The symmetry employed for this shelxl refinement is uniquely defined
by the following loop, which should always be used as a source of
symmetry information in preference to the above space-group names.
They are only intended as comments.
;
_shelx_estimated_absorpt_t_max 0.743
_shelx_estimated_absorpt_t_min 0.628
_reflns_odcompleteness_completeness 92.15
_reflns_odcompleteness_iscentric 1
_reflns_odcompleteness_theta 31.01
_olex2_refinement_description
;
1. Fixed Uiso
 At 1.2 times of:
  All C(H) groups, All C(H,H) groups
 At 1.5 times of:
  All C(H,H,H) groups
2.a Ternary CH refined with riding coordinates:
 C10(H10)
2.b Secondary CH2 refined with riding coordinates:
 C9(H9A,H9B), C11(H11A,H11B)
2.c Idealised Me refined as rotating group:
 C6(H6A,H6B,H6C), C7(H7A,H7B,H7C), C8(H8A,H8B,H8C), C12(H12A,H12B,H12C)
;
_shelx_shelxl_version_number 2014/8
_olex2_submission_special_instructions 'No special instructions were received'
_oxdiff_exptl_absorpt_empirical_details
;
Empirical correction (ABSPACK) includes:
- Absorption correction using spherical harmonics
- Frame scaling
- Detector area scaling
;
_oxdiff_exptl_absorpt_empirical_full_max 1.473
_oxdiff_exptl_absorpt_empirical_full_min 0.690

loop_
_space_group_symop_operation_xyz
'x, y, z'
'-x+1/2, -y+1/2, z+1/2'
'-x, y, -z+1/2'
'x+1/2, -y+1/2, -z'
'-x, -y, -z'
'x-1/2, y-1/2, -z-1/2'
'x, -y, z-1/2'
'-x-1/2, y-1/2, z'

loop_
_atom_site_label
_atom_site_type_symbol
_atom_site_fract_x
_atom_site_fract_y
_atom_site_fract_z
_atom_site_U_iso_or_equiv
_atom_site_adp_type
_atom_site_occupancy
_atom_site_site_symmetry_order
_atom_site_calc_flag
_atom_site_refinement_flags_posn
Fe1 Fe 0.40435(2) 0.28165(2) 0.33922(2) 0.01447(4) Uani 1 1 d .
Fe2 Fe 0.32531(2) 0.37147(2) 0.23720(2) 0.01464(4) Uani 1 1 d .
S1 S 0.34491(2) 0.41060(2) 0.40653(2) 0.01721(5) Uani 1 1 d .
S2 S 0.41612(2) 0.42493(2) 0.22369(2) 0.01630(5) Uani 1 1 d .
P1 P 0.36774(2) 0.13541(2) 0.42851(2) 0.01874(6) Uani 1 1 d .
O1 O 0.50053(4) 0.31044(8) 0.47809(7) 0.0340(2) Uani 1 1 d .
O2 O 0.44559(4) 0.10857(7) 0.19222(7) 0.03121(19) Uani 1 1 d .
O3 O 0.26783(3) 0.56944(7) 0.14172(6) 0.02606(17) Uani 1 1 d .
O4 O 0.22343(3) 0.25813(7) 0.31132(7) 0.02832(17) Uani 1 1 d .
O5 O 0.33685(4) 0.21840(7) 0.05491(7) 0.02869(18) Uani 1 1 d .
C1 C 0.46315(4) 0.29818(9) 0.42315(8) 0.0211(2) Uani 1 1 d .
C2 C 0.43023(4) 0.17787(9) 0.24992(8) 0.02017(19) Uani 1 1 d .
C3 C 0.29116(4) 0.49479(9) 0.18013(8) 0.01893(18) Uani 1 1 d .
C4 C 0.26334(4) 0.30110(9) 0.28105(8) 0.01945(19) Uani 1 1 d .
C5 C 0.33262(4) 0.27911(9) 0.12535(8) 0.01973(19) Uani 1 1 d .
C6 C 0.32286(6) 0.16685(12) 0.53986(10) 0.0378(3) Uani 1 1 d .
H6A H 0.2901 0.2098 0.5159 0.057 Uiso 1 1 calc GR
H6B H 0.3435 0.2130 0.5912 0.057 Uiso 1 1 calc GR
H6C H 0.3108 0.0947 0.5725 0.057 Uiso 1 1 calc GR
C7 C 0.42116(6) 0.04220(11) 0.48442(12) 0.0377(3) Uani 1 1 d .
H7A H 0.4422 0.0847 0.5378 0.057 Uiso 1 1 calc GR
H7B H 0.4466 0.0168 0.4288 0.057 Uiso 1 1 calc GR
H7C H 0.4034 -0.0250 0.5167 0.057 Uiso 1 1 calc GR
C8 C 0.32536(5) 0.03298(9) 0.35555(10) 0.0283(2) Uani 1 1 d .
H8A H 0.3161 -0.0324 0.4008 0.043 Uiso 1 1 calc GR
H8B H 0.3463 0.0056 0.2943 0.043 Uiso 1 1 calc GR
H8C H 0.2909 0.0706 0.3322 0.043 Uiso 1 1 calc GR
C9 C 0.38191(4) 0.54807(8) 0.39936(8) 0.02016(19) Uani 1 1 d .
H9A H 0.3543 0.6110 0.3926 0.024 Uiso 1 1 calc R
H9B H 0.4028 0.5602 0.4655 0.024 Uiso 1 1 calc R
C10 C 0.42264(4) 0.55398(8) 0.30702(8) 0.01769(18) Uani 1 1 d .
H10 H 0.4614 0.5554 0.3362 0.021 Uiso 1 1 calc R
C11 C 0.41499(5) 0.66191(9) 0.23975(9) 0.0226(2) Uani 1 1 d .
H11A H 0.3763 0.6637 0.2126 0.027 Uiso 1 1 calc R
H11B H 0.4405 0.6577 0.1787 0.027 Uiso 1 1 calc R
C12 C 0.42645(5) 0.77359(9) 0.30007(10) 0.0268(2) Uani 1 1 d .
H12A H 0.4220 0.8394 0.2528 0.040 Uiso 1 1 calc GR
H12B H 0.4646 0.7723 0.3275 0.040 Uiso 1 1 calc GR
H12C H 0.4000 0.7804 0.3585 0.040 Uiso 1 1 calc GR

loop_
_atom_site_aniso_label
_atom_site_aniso_U_11
_atom_site_aniso_U_22
_atom_site_aniso_U_33
_atom_site_aniso_U_23
_atom_site_aniso_U_13
_atom_site_aniso_U_12
Fe1 0.01583(7) 0.01478(7) 0.01280(7) -0.00053(5) -0.00058(5) -0.00063(5)
Fe2 0.01501(7) 0.01498(7) 0.01392(7) -0.00068(5) 0.00061(5) 0.00006(5)
S1 0.02099(11) 0.01676(11) 0.01387(11) -0.00180(8) 0.00369(9) -0.00165(8)
S2 0.01734(11) 0.01677(10) 0.01477(11) -0.00017(8) 0.00294(8) -0.00125(8)
P1 0.02216(13) 0.01657(12) 0.01750(12) 0.00198(9) -0.00410(10) -0.00436(9)
O1 0.0291(4) 0.0475(5) 0.0253(4) 0.0027(4) -0.0094(3) -0.0112(4)
O2 0.0313(4) 0.0331(4) 0.0292(4) -0.0135(4) -0.0035(3) 0.0074(3)
O3 0.0283(4) 0.0237(4) 0.0262(4) 0.0046(3) 0.0013(3) 0.0058(3)
O4 0.0219(4) 0.0252(4) 0.0378(5) -0.0025(3) 0.0062(3) -0.0045(3)
O5 0.0337(4) 0.0297(4) 0.0227(4) -0.0085(3) 0.0010(3) -0.0009(3)
C1 0.0232(5) 0.0223(5) 0.0178(5) 0.0011(4) 0.0011(4) -0.0033(4)
C2 0.0193(5) 0.0217(5) 0.0196(5) -0.0005(4) -0.0043(4) 0.0011(4)
C3 0.0189(4) 0.0206(4) 0.0173(4) -0.0023(4) 0.0024(4) -0.0014(4)
C4 0.0206(5) 0.0170(4) 0.0208(5) -0.0025(4) -0.0007(4) 0.0026(4)
C5 0.0182(4) 0.0213(5) 0.0197(5) 0.0009(4) -0.0006(4) -0.0007(4)
C6 0.0523(8) 0.0327(6) 0.0284(6) -0.0011(5) 0.0157(6) -0.0172(6)
C7 0.0373(7) 0.0308(6) 0.0450(8) 0.0184(6) -0.0192(6) -0.0061(5)
C8 0.0333(6) 0.0180(5) 0.0337(6) -0.0014(4) -0.0118(5) -0.0048(4)
C9 0.0261(5) 0.0160(4) 0.0184(5) -0.0034(4) 0.0028(4) -0.0026(4)
C10 0.0191(4) 0.0155(4) 0.0185(5) -0.0012(4) -0.0002(4) -0.0014(3)
C11 0.0260(5) 0.0179(4) 0.0239(5) 0.0029(4) 0.0003(4) -0.0006(4)
C12 0.0309(6) 0.0164(5) 0.0331(6) 0.0001(4) 0.0025(5) -0.0007(4)

loop_
_atom_type_symbol
_atom_type_description
_atom_type_scat_dispersion_real
_atom_type_scat_dispersion_imag
_atom_type_scat_source
C C 0.0033 0.0016 'International Tables Vol C Tables 4.2.6.8 and 6.1.1.4'
H H 0.0000 0.0000 'International Tables Vol C Tables 4.2.6.8 and 6.1.1.4'
Fe Fe 0.3463 0.8444 'International Tables Vol C Tables 4.2.6.8 and 6.1.1.4'
O O 0.0106 0.0060 'International Tables Vol C Tables 4.2.6.8 and 6.1.1.4'
P P 0.1023 0.0942 'International Tables Vol C Tables 4.2.6.8 and 6.1.1.4'
S S 0.1246 0.1234 'International Tables Vol C Tables 4.2.6.8 and 6.1.1.4'

loop_
_geom_angle_atom_site_label_1
_geom_angle_atom_site_label_2
_geom_angle_atom_site_label_3
_geom_angle
S1 Fe1 Fe2 56.129(8)
S1 Fe1 S2 80.455(10)
S2 Fe1 Fe2 56.537(8)
P1 Fe1 Fe2 106.465(9)
P1 Fe1 S1 93.713(11)
P1 Fe1 S2 162.401(11)
C1 Fe1 Fe2 149.25(3)
C1 Fe1 S1 101.62(4)
C1 Fe1 S2 102.40(3)
C1 Fe1 P1 95.02(3)
C2 Fe1 Fe2 102.35(3)
C2 Fe1 S1 157.72(3)
C2 Fe1 S2 92.29(3)
C2 Fe1 P1 86.92(4)
C2 Fe1 C1 100.50(5)
S1 Fe2 Fe1 55.534(8)
S1 Fe2 S2 79.489(10)
S2 Fe2 Fe1 55.432(7)
C3 Fe2 Fe1 151.29(3)
C3 Fe2 S1 108.66(3)
C3 Fe2 S2 100.78(3)
C4 Fe2 Fe1 105.89(3)
C4 Fe2 S1 88.07(3)
C4 Fe2 S2 161.23(3)
C4 Fe2 C3 96.47(5)
C4 Fe2 C5 93.20(5)
C5 Fe2 Fe1 95.07(3)
C5 Fe2 S1 149.45(3)
C5 Fe2 S2 90.57(3)
C5 Fe2 C3 101.53(5)
Fe1 S1 Fe2 68.336(8)
C9 S1 Fe1 104.91(3)
C9 S1 Fe2 103.27(3)
Fe1 S2 Fe2 68.030(8)
C10 S2 Fe1 103.71(3)
C10 S2 Fe2 105.08(3)
C6 P1 Fe1 118.60(4)
C6 P1 C7 103.31(7)
C6 P1 C8 101.53(6)
C7 P1 Fe1 112.15(4)
C8 P1 Fe1 117.29(4)
C8 P1 C7 101.70(6)
O1 C1 Fe1 178.76(11)
O2 C2 Fe1 177.93(10)
O3 C3 Fe2 176.79(9)
O4 C4 Fe2 178.14(10)
O5 C5 Fe2 178.71(10)
P1 C6 H6A 109.5
P1 C6 H6B 109.5
P1 C6 H6C 109.5
H6A C6 H6B 109.5
H6A C6 H6C 109.5
H6B C6 H6C 109.5
P1 C7 H7A 109.5
P1 C7 H7B 109.5
P1 C7 H7C 109.5
H7A C7 H7B 109.5
H7A C7 H7C 109.5
H7B C7 H7C 109.5
P1 C8 H8A 109.5
P1 C8 H8B 109.5
P1 C8 H8C 109.5
H8A C8 H8B 109.5
H8A C8 H8C 109.5
H8B C8 H8C 109.5
S1 C9 H9A 109.0
S1 C9 H9B 109.0
H9A C9 H9B 107.8
C10 C9 S1 112.75(7)
C10 C9 H9A 109.0
C10 C9 H9B 109.0
S2 C10 H10 107.8
C9 C10 S2 110.62(7)
C9 C10 H10 107.8
C9 C10 C11 113.02(8)
C11 C10 S2 109.52(7)
C11 C10 H10 107.8
C10 C11 H11A 109.0
C10 C11 H11B 109.0
C10 C11 C12 113.06(9)
H11A C11 H11B 107.8
C12 C11 H11A 109.0
C12 C11 H11B 109.0
C11 C12 H12A 109.5
C11 C12 H12B 109.5
C11 C12 H12C 109.5
H12A C12 H12B 109.5
H12A C12 H12C 109.5
H12B C12 H12C 109.5

loop_
_geom_bond_atom_site_label_1
_geom_bond_atom_site_label_2
_geom_bond_distance
Fe1 Fe2 2.5235(2)
Fe1 S1 2.2387(3)
Fe1 S2 2.2407(3)
Fe1 P1 2.2258(3)
Fe1 C1 1.7795(11)
Fe1 C2 1.7707(11)
Fe2 S1 2.2545(3)
Fe2 S2 2.2701(3)
Fe2 C3 1.8039(10)
Fe2 C4 1.7853(11)
Fe2 C5 1.7929(11)
S1 C9 1.8299(10)
S2 C10 1.8446(10)
P1 C6 1.8177(13)
P1 C7 1.8224(12)
P1 C8 1.8204(11)
O1 C1 1.1459(13)
O2 C2 1.1511(13)
O3 C3 1.1425(13)
O4 C4 1.1460(13)
O5 C5 1.1463(13)
C6 H6A 0.9800
C6 H6B 0.9800
C6 H6C 0.9800
C7 H7A 0.9800
C7 H7B 0.9800
C7 H7C 0.9800
C8 H8A 0.9800
C8 H8B 0.9800
C8 H8C 0.9800
C9 H9A 0.9900
C9 H9B 0.9900
C9 C10 1.5304(14)
C10 H10 1.0000
C10 C11 1.5306(14)
C11 H11A 0.9900
C11 H11B 0.9900
C11 C12 1.5335(15)
C12 H12A 0.9800
C12 H12B 0.9800
C12 H12C 0.9800

loop_
_geom_torsion_atom_site_label_1
_geom_torsion_atom_site_label_2
_geom_torsion_atom_site_label_3
_geom_torsion_atom_site_label_4
_geom_torsion
Fe1 S1 C9 C10 30.25(8)
Fe1 S2 C10 C9 -39.43(7)
Fe1 S2 C10 C11 -164.65(6)
Fe2 S1 C9 C10 -40.50(8)
Fe2 S2 C10 C9 31.11(7)
Fe2 S2 C10 C11 -94.10(7)
S1 C9 C10 S2 5.82(10)
S1 C9 C10 C11 129.03(8)
S2 C10 C11 C12 -173.33(8)
C9 C10 C11 C12 62.86(12)
